data_2019596
loop_
_publ_author_name
'Benali-Cherif, Rim'
'Takouachet, Radhwane'
'Bendeif, El-Eulmi'
'Benali-Cherif, Nourredine'

_publ_section_title
;
 A comparative study of two polymorphs of <small>L</small>-aspartic acid
 hydrochloride
;
_journal_coeditor_code SK3547
_journal_issue 7
_journal_name_full 'Acta Crystallographica Section C'
_journal_page_first 689
_journal_page_last 692
_journal_paper_doi 10.1107/S2053229614013163
_journal_volume 70
_journal_year 2014
_chemical_formula_iupac 'C4 H8 N O4 +, Cl -'
_chemical_formula_moiety 'C4 H8 N O4 +, Cl -'
_chemical_formula_sum 'C4 H8 Cl N O4'
_chemical_formula_weight 169.56
_chemical_name_common 'L-Aspartate chloride'
_chemical_name_systematic
;
<i>L</i>-Aspartic acid hydrochloride
;
_space_group_crystal_system triclinic
_space_group_IT_number 1
_space_group_name_Hall 'P 1'
_space_group_name_H-M_alt 'P 1'
_symmetry_space_group_name_Hall 'P 1'
_symmetry_space_group_name_H-M 'P 1'
_atom_sites_solution_hydrogens difmap
_atom_sites_solution_primary direct
_atom_sites_solution_secondary difmap
_cell_angle_alpha 114.570(10)
_cell_angle_beta 97.752(9)
_cell_angle_gamma 95.720(8)
_cell_formula_units_Z 1
_cell_length_a 5.5888(5)
_cell_length_b 5.6045(6)
_cell_length_c 6.1697(7)
_cell_measurement_reflns_used 4428
_cell_measurement_temperature 100(2)
_cell_measurement_theta_max 32.777
_cell_measurement_theta_min 3.702
_cell_volume 171.52(4)
_computing_cell_refinement
;
CrysAlis PRO (Agilent, 2012)
;
_computing_data_collection
;
CrysAlis PRO (Agilent, 2012)
;
_computing_data_reduction
;
CrysAlis PRO (Agilent, 2012)
;
_computing_molecular_graphics
;
Mercury (Macrae <i>et al.</i>, 2006) and PLATON (Spek, 2003).
;
_computing_publication_material 'enCIFer (Allen <i>et al.</i>, 2004)'
_computing_structure_refinement
;
SHELXL2014 (Sheldrick, 2008) and WinGX (Farrugia, 2012)
;
_computing_structure_solution 'SHELXS2014 (Sheldrick, 2008)'
_diffrn_ambient_temperature 100(2)
_diffrn_detector_area_resol_mean 10.4508
_diffrn_measured_fraction_theta_full 1.000
_diffrn_measured_fraction_theta_max 0.920
_diffrn_measurement_device_type 'Agilent SuperNova (Dual, Cu at zero, Atlas)'
_diffrn_measurement_method '\w scans'
_diffrn_radiation_type MoK\a
_diffrn_radiation_wavelength 0.71073
_diffrn_reflns_av_R_equivalents 0.0202
_diffrn_reflns_limit_h_max 8
_diffrn_reflns_limit_h_min -8
_diffrn_reflns_limit_k_max 8
_diffrn_reflns_limit_k_min -8
_diffrn_reflns_limit_l_max 9
_diffrn_reflns_limit_l_min -9
_diffrn_reflns_number 4428
_diffrn_reflns_theta_full 25.242
_diffrn_reflns_theta_max 32.777
_diffrn_reflns_theta_min 3.702
_exptl_absorpt_coefficient_mu 0.512
_exptl_absorpt_correction_T_max 0.981
_exptl_absorpt_correction_T_min 0.963
_exptl_absorpt_correction_type analytical
_exptl_absorpt_process_details
;
[<i>CrysAlis PRO</i> (Agilent, 2012), using a multifaceted crystal
model based on expressions derived by Clark & Reid (1995)]
;
_exptl_crystal_colour colourless
_exptl_crystal_density_diffrn 1.642
_exptl_crystal_density_method 'not measured'
_exptl_crystal_description prism
_exptl_crystal_F_000 88
_exptl_crystal_size_max 0.138
_exptl_crystal_size_mid 0.091
_exptl_crystal_size_min 0.057
_refine_diff_density_max 0.298
_refine_diff_density_min -0.176
_refine_ls_abs_structure_details
;
Flack <i>x</i> determined using 1069 quotients [(I+)-(I-)]/[(I+)+(I-)]
(Parsons <i>et al.</i>, 2013)
;
_refine_ls_abs_structure_Flack 0.03(3)
_refine_ls_extinction_method none
_refine_ls_goodness_of_fit_ref 1.049
_refine_ls_hydrogen_treatment refall
_refine_ls_matrix_type full
_refine_ls_number_parameters 123
_refine_ls_number_reflns 2273
_refine_ls_number_restraints 3
_refine_ls_restrained_S_all 1.048
_refine_ls_R_factor_all 0.0220
_refine_ls_R_factor_gt 0.0216
_refine_ls_shift/su_max 0.001
_refine_ls_shift/su_mean 0.000
_refine_ls_structure_factor_coef Fsqd
_refine_ls_weighting_details 'w=1/[\s^2^(Fo^2^)+(0.0330P)^2^] where P=(Fo^2^+2Fc^2^)/3'
_refine_ls_weighting_scheme calc
_refine_ls_wR_factor_gt 0.0537
_refine_ls_wR_factor_ref 0.0543
_reflns_number_gt 2259
_reflns_number_total 2273
_reflns_threshold_expression I>2\s(I)
_cod_data_source_file sk3547sup1.cif
_cod_data_source_block I
_cod_depositor_comments 'Adding full bibliography for 2019595--2019596.cif.'
_cod_original_cell_volume 171.52(3)
_cod_database_code 2019596
_cod_database_fobs_code 2019596
_shelx_space_group_comment
;
The symmetry employed for this shelxl refinement is uniquely defined
by the following loop, which should always be used as a source of
symmetry information in preference to the above space-group names.
They are only intended as comments.
;
_shelx_estimated_absorpt_t_min 0.933
_shelx_estimated_absorpt_t_max 0.971
_shelxl_version_number 2.014

loop_
_space_group_symop_operation_xyz
'x, y, z'

loop_
_atom_site_type_symbol
_atom_site_label
_atom_site_fract_x
_atom_site_fract_y
_atom_site_fract_z
_atom_site_U_iso_or_equiv
_atom_site_adp_type
_atom_site_calc_flag
_atom_site_occupancy
Cl Cl1 0.33694(3) 0.19280(4) 0.00641(3) 0.01163(9) Uani d 1
O O1 1.1985(2) 0.4542(3) 0.6692(2) 0.0134(2) Uani d 1
O O2 0.8786(3) 0.5621(3) 0.8553(2) 0.0200(3) Uani d 1
O O3 0.3787(2) 0.9020(3) 0.3361(2) 0.0156(3) Uani d 1
O O4 0.7723(2) 1.0058(3) 0.3238(2) 0.0169(3) Uani d 1
N N1 0.9237(3) 0.4702(3) 0.2710(2) 0.0096(2) Uani d 1
C C1 0.9953(3) 0.5527(4) 0.7016(3) 0.0110(3) Uani d 1
C C2 0.9217(3) 0.6696(3) 0.5227(3) 0.0087(3) Uani d 1
C C3 0.6740(3) 0.7536(3) 0.5416(3) 0.0110(3) Uani d 1
C C4 0.6157(3) 0.8998(3) 0.3881(3) 0.0100(3) Uani d 1
H H1 1.228(6) 0.381(7) 0.756(6) 0.039(9) Uiso d 1
H H2 1.049(4) 0.826(5) 0.561(4) 0.008(5) Uiso d 1
H H3 1.074(5) 0.403(6) 0.259(5) 0.023(7) Uiso d 1
H H4 0.806(5) 0.331(6) 0.226(5) 0.023(6) Uiso d 1
H H5 0.894(5) 0.539(6) 0.160(5) 0.028(7) Uiso d 1
H H6 0.669(5) 0.880(5) 0.712(4) 0.013(6) Uiso d 1
H H7 0.544(5) 0.609(6) 0.497(5) 0.020(6) Uiso d 1
H H8 0.353(5) 0.978(6) 0.245(5) 0.026(7) Uiso d 1

loop_
_atom_site_aniso_label
_atom_site_aniso_U_11
_atom_site_aniso_U_22
_atom_site_aniso_U_33
_atom_site_aniso_U_12
_atom_site_aniso_U_13
_atom_site_aniso_U_23
Cl1 0.01271(15) 0.01316(16) 0.01092(14) 0.00439(11) 0.00192(11) 0.00671(11)
O1 0.0120(6) 0.0198(6) 0.0144(5) 0.0055(5) 0.0030(4) 0.0125(5)
O2 0.0207(6) 0.0352(8) 0.0165(6) 0.0132(6) 0.0095(5) 0.0195(6)
O3 0.0114(6) 0.0211(6) 0.0223(6) 0.0060(5) 0.0041(5) 0.0163(5)
O4 0.0127(5) 0.0209(6) 0.0250(6) 0.0030(5) 0.0040(5) 0.0176(5)
N1 0.0110(5) 0.0123(6) 0.0078(5) 0.0030(5) 0.0031(5) 0.0058(5)
C1 0.0104(7) 0.0139(7) 0.0103(6) 0.0028(5) 0.0012(5) 0.0069(5)
C2 0.0099(6) 0.0101(7) 0.0072(6) 0.0020(5) 0.0017(5) 0.0049(5)
C3 0.0111(7) 0.0144(7) 0.0123(7) 0.0050(6) 0.0044(5) 0.0091(6)
C4 0.0103(7) 0.0101(7) 0.0100(7) 0.0031(5) 0.0019(5) 0.0045(6)

loop_
_atom_type_symbol
_atom_type_description
_atom_type_scat_dispersion_real
_atom_type_scat_dispersion_imag
_atom_type_scat_source
C C 0.0033 0.0016 'International Tables Vol C Tables 4.2.6.8 and 6.1.1.4'
H H 0.0000 0.0000 'International Tables Vol C Tables 4.2.6.8 and 6.1.1.4'
Cl Cl 0.1484 0.1585 'International Tables Vol C Tables 4.2.6.8 and 6.1.1.4'
N N 0.0061 0.0033 'International Tables Vol C Tables 4.2.6.8 and 6.1.1.4'
O O 0.0106 0.0060 'International Tables Vol C Tables 4.2.6.8 and 6.1.1.4'

loop_
_exptl_crystal_face_index_h
_exptl_crystal_face_index_k
_exptl_crystal_face_index_l
_exptl_crystal_face_perp_dist
0 1 -2 0.0413
1 2 0 0.0418
0 1 2 0.0443
1 -1 -1 0.0459
1 0 1 0.0340
0 -1 2 0.0443
-1 0 -1 0.0230
0 -2 1 0.0506
-1 -1 0 0.0228
0 2 -1 0.0406
-1 1 1 0.0439

loop_
_geom_angle_atom_site_label_1
_geom_angle_atom_site_label_2
_geom_angle_atom_site_label_3
_geom_angle
_geom_angle_publ_flag
C1 O1 H1 111(2) ?
C4 O3 H8 110(2) ?
C2 N1 H3 112.2(16) ?
C2 N1 H4 109.9(19) ?
H3 N1 H4 106(3) ?
C2 N1 H5 112(2) ?
H3 N1 H5 109(2) ?
H4 N1 H5 107(2) ?
O2 C1 O1 126.37(16) yes
O2 C1 C2 121.88(16) yes
O1 C1 C2 111.72(14) yes
N1 C2 C3 111.06(12) yes
N1 C2 C1 109.32(13) yes
C3 C2 C1 111.37(13) ?
N1 C2 H2 107.2(13) ?
C3 C2 H2 110.1(14) ?
C1 C2 H2 107.7(13) ?
C2 C3 C4 111.26(13) ?
C2 C3 H6 111.3(15) ?
C4 C3 H6 106.2(15) ?
C2 C3 H7 113.3(17) ?
C4 C3 H7 108.9(16) ?
H6 C3 H7 105(2) ?
O4 C4 O3 124.22(14) yes
O4 C4 C3 122.70(14) yes
O3 C4 C3 113.07(14) yes

loop_
_geom_bond_atom_site_label_1
_geom_bond_atom_site_label_2
_geom_bond_distance
_geom_bond_publ_flag
O1 C1 1.315(2) yes
O1 H1 0.81(3) ?
O2 C1 1.208(2) yes
O3 C4 1.323(2) yes
O3 H8 0.84(3) ?
O4 C4 1.209(2) yes
N1 C2 1.492(2) yes
N1 H3 0.95(3) ?
N1 H4 0.89(3) ?
N1 H5 0.92(3) ?
C1 C2 1.533(2) yes
C2 C3 1.510(3) yes
C2 H2 0.99(2) ?
C3 C4 1.513(2) yes
C3 H6 1.00(3) ?
C3 H7 0.95(3) ?

loop_
_geom_hbond_atom_site_label_D
_geom_hbond_atom_site_label_H
_geom_hbond_atom_site_label_A
_geom_hbond_site_symmetry_A
_geom_hbond_distance_DH
_geom_hbond_distance_HA
_geom_hbond_distance_DA
_geom_hbond_angle_DHA
N1 H5 O2 1_554 0.92(3) 1.93(3) 2.8030(19) 158(3)
N1 H4 O4 1_545 0.89(3) 2.14(3) 2.817(2) 132(2)
O1 H1 Cl1 1_656 0.81(3) 2.26(3) 3.0657(13) 176(3)
O3 H8 Cl1 1_565 0.84(3) 2.26(3) 3.0909(14) 173(3)
N1 H5 O4 . 0.92(3) 2.58(3) 3.099(2) 116(2)
N1 H3 Cl1 1_655 0.95(3) 2.33(3) 3.1682(15) 147(2)
N1 H4 Cl1 . 0.89(3) 2.66(3) 3.3562(15) 136(2)
C2 H2 O3 1_655 0.99(2) 2.56(2) 3.305(2) 132.1(18)
C3 H7 O1 1_455 0.95(3) 2.57(3) 3.357(2) 141(2)

loop_
_geom_torsion_atom_site_label_1
_geom_torsion_atom_site_label_2
_geom_torsion_atom_site_label_3
_geom_torsion_atom_site_label_4
_geom_torsion
_geom_torsion_publ_flag
O2 C1 C2 N1 -131.63(18) ?
O1 C1 C2 N1 50.39(19) ?
O2 C1 C2 C3 -8.5(2) ?
O1 C1 C2 C3 173.49(14) ?
N1 C2 C3 C4 -64.97(17) ?
C1 C2 C3 C4 172.92(13) yes
C2 C3 C4 O4 -21.3(2) ?
C2 C3 C4 O3 159.64(14) ?
